data_4107256
loop_
_publ_author_name
'Muhammad Farooq Ibad'
'Peter Langer'
'Axel Schulz'
'Alexander Villinger'

_publ_contact_author_address
;
Universit\"at Rostock
Institut f\"ur Chemie
Abteilung f\"ur Anorganische Chemie
Albert-Einstein-Strasse 3a 
18059 Rostock
Bundesrepublik Deutschland
;
_publ_contact_author_email
;
axel.schulz@uni-rostock.de, alexander.villinger@uni-rostock.de'
;
_publ_contact_author_fax '+49 (0)381/498-6382'
_publ_contact_author_name 'Axel Schulz, Alexander Villinger'
_publ_contact_author_phone '+49 (0)381/498-6400 or 6403'
_publ_section_title
;
 Silylium-Arene Adducts: An Experimental and Theoretical Study
;
_journal_name_full 'Journal of the American Chemical Society'
_journal_page_first 21016
_journal_page_last 21027
_journal_paper_doi 10.1021/ja209693a
_journal_volume 133
_journal_year 2011
_chemical_formula_moiety 'C11 H19 Si +, C24 B F20 -, C8 H10'
_chemical_formula_sum 'C43 H29 B F20 Si'
_chemical_formula_weight 964.56
_chemical_name_systematic
;
 ?
;
_space_group_IT_number 14
_symmetry_cell_setting monoclinic
_symmetry_Int_Tables_number 14
_symmetry_space_group_name_Hall '-P 2ybc'
_symmetry_space_group_name_H-M 'P 1 21/c 1'
_atom_sites_solution_hydrogens geom
_atom_sites_solution_primary direct
_atom_sites_solution_secondary difmap
_audit_author_name 'Villinger, A.'
_audit_creation_method SHELXL-97
_cell_angle_alpha 90.00
_cell_angle_beta 114.6820(10)
_cell_angle_gamma 90.00
_cell_formula_units_Z 4
_cell_length_a 14.4403(7)
_cell_length_b 18.1650(9)
_cell_length_c 17.1757(8)
_cell_measurement_reflns_used 9072
_cell_measurement_temperature 173(2)
_cell_measurement_theta_max 52.689
_cell_measurement_theta_min 5.315
_cell_volume 4093.7(3)
_computing_cell_refinement 'Bruker Apex v2.0-2'
_computing_data_collection 'Bruker Apex v2.0-2'
_computing_data_reduction 'Bruker SAINT'
_computing_molecular_graphics 'ORTEP-3 (Farrugia, 1997)'
_computing_publication_material SHELXL-97
_computing_structure_refinement 'SHELXL-97 (Sheldrick, 1997)'
_computing_structure_solution 'SHELXS-97 (Sheldrick, 1997)'
_diffrn_ambient_temperature 173(2)
_diffrn_measured_fraction_theta_full 0.999
_diffrn_measured_fraction_theta_max 0.999
_diffrn_measurement_device_type 'Bruker-Nonius Apex X8-CCD-diffractometer'
_diffrn_measurement_method 'phi and psi scans'
_diffrn_radiation_monochromator graphite
_diffrn_radiation_source 'sealed tube'
_diffrn_radiation_type MoK\a
_diffrn_radiation_wavelength 0.71073
_diffrn_reflns_av_R_equivalents 0.0410
_diffrn_reflns_av_sigmaI/netI 0.0458
_diffrn_reflns_limit_h_max 19
_diffrn_reflns_limit_h_min -19
_diffrn_reflns_limit_k_max 23
_diffrn_reflns_limit_k_min -19
_diffrn_reflns_limit_l_max 22
_diffrn_reflns_limit_l_min -14
_diffrn_reflns_number 47417
_diffrn_reflns_theta_full 28.00
_diffrn_reflns_theta_max 28.00
_diffrn_reflns_theta_min 2.24
_exptl_absorpt_coefficient_mu 0.182
_exptl_absorpt_correction_T_max 0.9821
_exptl_absorpt_correction_T_min 0.8834
_exptl_absorpt_correction_type multi-scan
_exptl_absorpt_process_details '(SADABS; Sheldrick, 2004)'
_exptl_crystal_colour colourless
_exptl_crystal_density_diffrn 1.565
_exptl_crystal_description block
_exptl_crystal_F_000 1944
_exptl_crystal_size_max 0.70
_exptl_crystal_size_mid 0.20
_exptl_crystal_size_min 0.10
_refine_diff_density_max 0.669
_refine_diff_density_min -0.383
_refine_diff_density_rms 0.052
_refine_ls_extinction_method none
_refine_ls_goodness_of_fit_ref 1.064
_refine_ls_hydrogen_treatment mixed
_refine_ls_matrix_type full
_refine_ls_number_parameters 597
_refine_ls_number_reflns 9858
_refine_ls_number_restraints 0
_refine_ls_restrained_S_all 1.064
_refine_ls_R_factor_all 0.0879
_refine_ls_R_factor_gt 0.0456
_refine_ls_shift/su_max 0.000
_refine_ls_shift/su_mean 0.000
_refine_ls_structure_factor_coef Fsqd
_refine_ls_weighting_details 'calc w=1/[\s^2^(Fo^2^)+(0.0595P)^2^+0.0000P] where P=(Fo^2^+2Fc^2^)/3'
_refine_ls_weighting_scheme calc
_refine_ls_wR_factor_gt 0.1078
_refine_ls_wR_factor_ref 0.1183
_reflns_number_gt 6311
_reflns_number_total 9858
_reflns_threshold_expression >2\s(I)
_cod_data_source_file ja209693a_si_002_11.cif
_cod_data_source_block av_fi34_me3si_mxylol
_cod_original_sg_symbol_H-M 'P 21/c'
_cod_database_code 4107256

loop_
_symmetry_equiv_pos_as_xyz
'x, y, z'
'-x, y+1/2, -z+1/2'
'-x, -y, -z'
'x, -y-1/2, z-1/2'

loop_
_atom_site_label
_atom_site_type_symbol
_atom_site_fract_x
_atom_site_fract_y
_atom_site_fract_z
_atom_site_U_iso_or_equiv
_atom_site_adp_type
_atom_site_occupancy
_atom_site_symmetry_multiplicity
_atom_site_calc_flag
_atom_site_refinement_flags
Si1 Si 0.24267(4) 0.73954(3) 0.14138(4) 0.03727(16) Uani 1 1 d .
C1 C 0.24954(17) 0.62152(12) 0.13865(15) 0.0383(5) Uani 1 1 d .
C2 C 0.14507(17) 0.60455(12) 0.09579(15) 0.0410(5) Uani 1 1 d .
C3 C 0.09158(18) 0.58768(12) 0.14374(17) 0.0483(6) Uani 1 1 d .
H3 H 0.0200 0.5804 0.1155 0.058 Uiso 1 1 calc R
C4 C 0.1396(2) 0.58106(13) 0.23205(18) 0.0528(7) Uani 1 1 d .
C5 C 0.2450(2) 0.58957(13) 0.27335(17) 0.0552(7) Uani 1 1 d .
H5 H 0.2788 0.5824 0.3335 0.066 Uiso 1 1 calc R
C6 C 0.30053(19) 0.60814(12) 0.22802(16) 0.0485(6) Uani 1 1 d .
H6 H 0.3726 0.6120 0.2563 0.058 Uiso 1 1 calc R
C7 C 0.0954(2) 0.60247(17) 0.00061(17) 0.0705(8) Uani 1 1 d .
H7A H 0.0688 0.5529 -0.0185 0.106 Uiso 1 1 calc R
H7B H 0.1454 0.6151 -0.0220 0.106 Uiso 1 1 calc R
H7C H 0.0392 0.6380 -0.0204 0.106 Uiso 1 1 calc R
C8 C 0.0793(3) 0.56376(18) 0.2833(2) 0.0936(12) Uani 1 1 d .
H8A H 0.1167 0.5279 0.3281 0.140 Uiso 1 1 calc R
H8B H 0.0130 0.5431 0.2454 0.140 Uiso 1 1 calc R
H8C H 0.0690 0.6090 0.3098 0.140 Uiso 1 1 calc R
C9 C 0.16301(19) 0.76800(13) 0.19676(17) 0.0515(6) Uani 1 1 d .
H9A H 0.1607 0.8219 0.1986 0.077 Uiso 1 1 calc R
H9B H 0.1922 0.7485 0.2553 0.077 Uiso 1 1 calc R
H9C H 0.0938 0.7488 0.1657 0.077 Uiso 1 1 calc R
C10 C 0.19108(17) 0.76754(14) 0.02800(15) 0.0502(6) Uani 1 1 d .
H10A H 0.1186 0.7547 -0.0002 0.075 Uiso 1 1 calc R
H10B H 0.2281 0.7419 -0.0005 0.075 Uiso 1 1 calc R
H10C H 0.1991 0.8208 0.0244 0.075 Uiso 1 1 calc R
C11 C 0.37749(17) 0.76655(14) 0.19757(17) 0.0561(7) Uani 1 1 d .
H11A H 0.4187 0.7373 0.1759 0.084 Uiso 1 1 calc R
H11B H 0.4008 0.7578 0.2592 0.084 Uiso 1 1 calc R
H11C H 0.3847 0.8189 0.1876 0.084 Uiso 1 1 calc R
H1 H 0.2862(18) 0.6178(13) 0.1021(16) 0.063(8) Uiso 1 1 d .
C12 C 0.19625(12) 0.29179(9) 0.40010(11) 0.0208(4) Uani 1 1 d .
C13 C 0.22422(13) 0.23023(10) 0.36591(12) 0.0239(4) Uani 1 1 d .
C14 C 0.17796(15) 0.20914(10) 0.28141(12) 0.0288(4) Uani 1 1 d .
C15 C 0.09917(15) 0.25058(12) 0.22495(12) 0.0335(5) Uani 1 1 d .
C16 C 0.06957(14) 0.31281(11) 0.25378(12) 0.0309(4) Uani 1 1 d .
C17 C 0.11846(14) 0.33210(10) 0.33951(12) 0.0251(4) Uani 1 1 d .
C18 C 0.37383(13) 0.33658(9) 0.50294(11) 0.0210(4) Uani 1 1 d .
C19 C 0.37842(13) 0.39781(10) 0.45611(11) 0.0235(4) Uani 1 1 d .
C20 C 0.46302(14) 0.41949(10) 0.44456(12) 0.0271(4) Uani 1 1 d .
C21 C 0.55181(14) 0.37984(11) 0.48333(13) 0.0310(5) Uani 1 1 d .
C22 C 0.55261(14) 0.31927(10) 0.53136(13) 0.0297(4) Uani 1 1 d .
C23 C 0.46487(13) 0.29803(10) 0.53897(12) 0.0250(4) Uani 1 1 d .
C24 C 0.21098(13) 0.37938(9) 0.53699(11) 0.0198(4) Uani 1 1 d .
C25 C 0.26092(13) 0.44054(9) 0.58448(11) 0.0227(4) Uani 1 1 d .
C26 C 0.21507(14) 0.49165(10) 0.61727(12) 0.0266(4) Uani 1 1 d .
C27 C 0.11662(14) 0.48161(10) 0.60608(12) 0.0279(4) Uani 1 1 d .
C28 C 0.06345(13) 0.42112(10) 0.56047(12) 0.0265(4) Uani 1 1 d .
C29 C 0.11124(13) 0.37253(10) 0.52796(11) 0.0220(4) Uani 1 1 d .
C30 C 0.26845(13) 0.24460(9) 0.56827(11) 0.0212(4) Uani 1 1 d .
C31 C 0.32995(13) 0.25208(10) 0.65576(12) 0.0247(4) Uani 1 1 d .
C32 C 0.33432(14) 0.20251(11) 0.71765(12) 0.0299(4) Uani 1 1 d .
C33 C 0.27481(15) 0.14024(11) 0.69411(14) 0.0345(5) Uani 1 1 d .
C34 C 0.21219(15) 0.12994(11) 0.60935(14) 0.0332(5) Uani 1 1 d .
C35 C 0.20868(14) 0.18184(10) 0.54914(12) 0.0266(4) Uani 1 1 d .
B1 B 0.26234(14) 0.31311(11) 0.50188(13) 0.0196(4) Uani 1 1 d .
F1 F 0.30234(8) 0.18777(6) 0.41811(7) 0.0316(3) Uani 1 1 d .
F2 F 0.20982(10) 0.14897(6) 0.25358(8) 0.0449(3) Uani 1 1 d .
F3 F 0.05290(10) 0.23195(8) 0.14152(7) 0.0516(4) Uani 1 1 d .
F4 F -0.00640(9) 0.35509(7) 0.19840(7) 0.0501(4) Uani 1 1 d .
F5 F 0.08513(8) 0.39523(6) 0.36055(7) 0.0336(3) Uani 1 1 d .
F6 F 0.29479(8) 0.44078(6) 0.41868(7) 0.0286(2) Uani 1 1 d .
F7 F 0.45988(9) 0.47930(6) 0.39698(8) 0.0381(3) Uani 1 1 d .
F8 F 0.63727(9) 0.40048(7) 0.47527(9) 0.0482(3) Uani 1 1 d .
F9 F 0.64009(8) 0.28067(6) 0.57105(8) 0.0432(3) Uani 1 1 d .
F10 F 0.47301(8) 0.23543(6) 0.58429(7) 0.0316(3) Uani 1 1 d .
F11 F 0.36002(7) 0.45396(6) 0.60263(7) 0.0295(3) Uani 1 1 d .
F12 F 0.26735(9) 0.55093(6) 0.66134(8) 0.0400(3) Uani 1 1 d .
F13 F 0.07188(9) 0.53017(6) 0.63864(8) 0.0436(3) Uani 1 1 d .
F14 F -0.03406(8) 0.41065(7) 0.54833(7) 0.0374(3) Uani 1 1 d .
F15 F 0.05520(7) 0.31396(6) 0.48472(7) 0.0291(2) Uani 1 1 d .
F16 F 0.39011(8) 0.31252(6) 0.68366(7) 0.0300(3) Uani 1 1 d .
F17 F 0.39536(9) 0.21438(7) 0.80094(7) 0.0423(3) Uani 1 1 d .
F18 F 0.27799(10) 0.09060(7) 0.75295(8) 0.0526(4) Uani 1 1 d .
F19 F 0.15278(10) 0.06897(7) 0.58490(9) 0.0511(4) Uani 1 1 d .
F20 F 0.14077(9) 0.16667(6) 0.46768(7) 0.0379(3) Uani 1 1 d .
C36 C 0.45222(16) 0.50470(13) 0.10781(16) 0.0468(6) Uani 1 1 d .
C37 C 0.37304(17) 0.48557(12) 0.03145(16) 0.0447(6) Uani 1 1 d .
H37 H 0.3458 0.4372 0.0250 0.054 Uiso 1 1 calc R
C38 C 0.33130(19) 0.53505(13) -0.03713(16) 0.0487(6) Uani 1 1 d .
C39 C 0.3725(2) 0.60529(13) -0.02584(18) 0.0549(7) Uani 1 1 d .
H39 H 0.3455 0.6401 -0.0711 0.066 Uiso 1 1 calc R
C40 C 0.4515(2) 0.62520(14) 0.04961(19) 0.0563(7) Uani 1 1 d .
H40 H 0.4793 0.6734 0.0560 0.068 Uiso 1 1 calc R
C41 C 0.49088(18) 0.57572(14) 0.11620(18) 0.0530(6) Uani 1 1 d .
H41 H 0.5451 0.5903 0.1685 0.064 Uiso 1 1 calc R
C42 C 0.4960(2) 0.44941(16) 0.1791(2) 0.0780(9) Uani 1 1 d .
H42A H 0.4800 0.4642 0.2270 0.117 Uiso 1 1 calc R
H42B H 0.5702 0.4472 0.1986 0.117 Uiso 1 1 calc R
H42C H 0.4666 0.4008 0.1583 0.117 Uiso 1 1 calc R
C43 C 0.2477(3) 0.51193(17) -0.1209(2) 0.0827(10) Uani 1 1 d .
H43A H 0.2768 0.4832 -0.1536 0.124 Uiso 1 1 calc R
H43B H 0.2138 0.5557 -0.1537 0.124 Uiso 1 1 calc R
H43C H 0.1981 0.4818 -0.1100 0.124 Uiso 1 1 calc R

loop_
_atom_site_aniso_label
_atom_site_aniso_U_11
_atom_site_aniso_U_22
_atom_site_aniso_U_33
_atom_site_aniso_U_23
_atom_site_aniso_U_13
_atom_site_aniso_U_12
Si1 0.0322(3) 0.0364(3) 0.0388(4) 0.0063(3) 0.0105(3) 0.0046(3)
C1 0.0384(12) 0.0387(12) 0.0382(13) 0.0034(10) 0.0162(11) 0.0067(10)
C2 0.0456(13) 0.0336(12) 0.0417(14) -0.0024(10) 0.0160(11) 0.0001(10)
C3 0.0448(13) 0.0404(13) 0.0623(18) 0.0092(12) 0.0250(13) 0.0043(11)
C4 0.0762(19) 0.0344(13) 0.0606(18) 0.0101(12) 0.0411(15) 0.0075(12)
C5 0.090(2) 0.0343(13) 0.0383(15) 0.0084(11) 0.0238(15) 0.0102(13)
C6 0.0502(14) 0.0383(13) 0.0463(15) 0.0099(11) 0.0097(12) 0.0119(11)
C7 0.076(2) 0.073(2) 0.0464(18) -0.0007(14) 0.0106(15) -0.0160(16)
C8 0.141(3) 0.069(2) 0.118(3) 0.024(2) 0.100(3) 0.010(2)
C9 0.0646(16) 0.0387(13) 0.0576(17) 0.0060(12) 0.0320(14) 0.0110(11)
C10 0.0429(13) 0.0557(15) 0.0490(16) 0.0176(12) 0.0162(12) 0.0059(11)
C11 0.0438(13) 0.0485(15) 0.0618(18) 0.0032(13) 0.0080(13) -0.0040(11)
C12 0.0198(8) 0.0232(9) 0.0208(9) 0.0009(7) 0.0098(7) -0.0016(7)
C13 0.0256(9) 0.0264(10) 0.0200(10) 0.0010(8) 0.0096(8) 0.0001(8)
C14 0.0357(10) 0.0279(10) 0.0255(11) -0.0068(8) 0.0153(9) -0.0021(8)
C15 0.0348(11) 0.0444(12) 0.0188(10) -0.0077(9) 0.0086(9) -0.0040(9)
C16 0.0268(10) 0.0427(12) 0.0199(10) 0.0040(9) 0.0063(8) 0.0060(9)
C17 0.0276(9) 0.0289(10) 0.0219(10) 0.0005(8) 0.0135(8) 0.0036(8)
C18 0.0229(9) 0.0227(9) 0.0182(9) -0.0050(7) 0.0093(7) -0.0005(7)
C19 0.0238(9) 0.0272(10) 0.0202(10) -0.0050(8) 0.0097(8) 0.0001(7)
C20 0.0354(10) 0.0247(9) 0.0264(10) -0.0055(8) 0.0181(9) -0.0054(8)
C21 0.0285(10) 0.0327(11) 0.0399(12) -0.0135(9) 0.0222(9) -0.0095(8)
C22 0.0212(9) 0.0317(11) 0.0354(12) -0.0083(9) 0.0110(8) 0.0021(8)
C23 0.0278(10) 0.0257(10) 0.0230(10) -0.0031(8) 0.0120(8) 0.0002(8)
C24 0.0220(8) 0.0219(9) 0.0154(9) 0.0028(7) 0.0076(7) 0.0022(7)
C25 0.0249(9) 0.0232(9) 0.0220(10) 0.0024(8) 0.0117(8) 0.0026(7)
C26 0.0364(10) 0.0212(9) 0.0230(10) -0.0027(8) 0.0133(8) 0.0011(8)
C27 0.0331(10) 0.0295(10) 0.0264(11) 0.0024(8) 0.0177(9) 0.0121(8)
C28 0.0219(9) 0.0342(11) 0.0247(10) 0.0062(8) 0.0111(8) 0.0049(8)
C29 0.0244(9) 0.0238(9) 0.0168(9) 0.0017(7) 0.0076(7) 0.0004(7)
C30 0.0235(9) 0.0229(9) 0.0198(10) 0.0006(7) 0.0116(8) 0.0024(7)
C31 0.0247(9) 0.0258(10) 0.0261(10) 0.0003(8) 0.0131(8) 0.0023(8)
C32 0.0299(10) 0.0392(12) 0.0214(10) 0.0048(9) 0.0116(8) 0.0080(9)
C33 0.0388(11) 0.0342(11) 0.0361(13) 0.0155(9) 0.0213(10) 0.0052(9)
C34 0.0374(11) 0.0262(10) 0.0404(13) 0.0027(9) 0.0206(10) -0.0056(9)
C35 0.0282(9) 0.0279(10) 0.0229(10) 0.0003(8) 0.0098(8) -0.0012(8)
B1 0.0211(9) 0.0201(10) 0.0165(10) -0.0013(8) 0.0068(8) -0.0005(8)
F1 0.0357(6) 0.0275(6) 0.0276(6) -0.0014(5) 0.0093(5) 0.0101(5)
F2 0.0625(8) 0.0378(7) 0.0327(7) -0.0153(6) 0.0183(6) 0.0055(6)
F3 0.0563(8) 0.0675(9) 0.0187(7) -0.0126(6) 0.0036(6) 0.0056(7)
F4 0.0469(7) 0.0685(9) 0.0229(7) 0.0064(6) 0.0026(6) 0.0244(7)
F5 0.0395(6) 0.0361(6) 0.0256(6) 0.0036(5) 0.0140(5) 0.0170(5)
F6 0.0306(6) 0.0286(6) 0.0288(6) 0.0063(5) 0.0145(5) 0.0051(4)
F7 0.0467(7) 0.0333(7) 0.0432(7) 0.0007(5) 0.0275(6) -0.0095(5)
F8 0.0342(7) 0.0471(8) 0.0749(10) -0.0044(7) 0.0343(7) -0.0085(6)
F9 0.0252(6) 0.0423(7) 0.0618(9) -0.0029(6) 0.0177(6) 0.0058(5)
F10 0.0300(6) 0.0302(6) 0.0349(7) 0.0074(5) 0.0138(5) 0.0081(5)
F11 0.0251(5) 0.0300(6) 0.0364(6) -0.0096(5) 0.0158(5) -0.0056(4)
F12 0.0457(7) 0.0290(6) 0.0480(8) -0.0171(5) 0.0224(6) -0.0037(5)
F13 0.0437(7) 0.0446(7) 0.0497(8) -0.0109(6) 0.0264(6) 0.0122(6)
F14 0.0255(6) 0.0517(7) 0.0403(7) 0.0012(6) 0.0191(5) 0.0057(5)
F15 0.0249(5) 0.0354(6) 0.0276(6) -0.0052(5) 0.0116(5) -0.0069(5)
F16 0.0310(6) 0.0325(6) 0.0223(6) -0.0030(5) 0.0069(5) -0.0039(5)
F17 0.0405(7) 0.0613(8) 0.0195(6) 0.0107(6) 0.0069(5) 0.0023(6)
F18 0.0647(9) 0.0513(8) 0.0444(8) 0.0253(6) 0.0253(7) -0.0006(7)
F19 0.0619(8) 0.0359(7) 0.0564(9) 0.0054(6) 0.0256(7) -0.0198(6)
F20 0.0433(7) 0.0371(7) 0.0283(7) -0.0037(5) 0.0100(5) -0.0161(5)
C36 0.0384(12) 0.0449(14) 0.0578(16) 0.0019(12) 0.0209(12) -0.0035(10)
C37 0.0503(14) 0.0328(12) 0.0568(16) -0.0049(11) 0.0280(13) -0.0074(10)
C38 0.0606(15) 0.0404(14) 0.0473(15) -0.0046(11) 0.0247(13) 0.0008(11)
C39 0.0804(19) 0.0369(13) 0.0584(18) 0.0032(12) 0.0398(16) -0.0001(13)
C40 0.0690(17) 0.0389(14) 0.074(2) -0.0038(14) 0.0431(16) -0.0120(13)
C41 0.0416(13) 0.0543(16) 0.0636(18) -0.0073(14) 0.0224(13) -0.0093(12)
C42 0.070(2) 0.068(2) 0.076(2) 0.0180(17) 0.0117(17) -0.0047(16)
C43 0.105(2) 0.065(2) 0.060(2) -0.0091(16) 0.0167(18) -0.0015(18)

loop_
_atom_type_symbol
_atom_type_description
_atom_type_scat_dispersion_real
_atom_type_scat_dispersion_imag
_atom_type_scat_source
C C 0.0033 0.0016 'International Tables Vol C Tables 4.2.6.8 and 6.1.1.4'
H H 0.0000 0.0000 'International Tables Vol C Tables 4.2.6.8 and 6.1.1.4'
B B 0.0013 0.0007 'International Tables Vol C Tables 4.2.6.8 and 6.1.1.4'
F F 0.0171 0.0103 'International Tables Vol C Tables 4.2.6.8 and 6.1.1.4'
Si Si 0.0817 0.0704 'International Tables Vol C Tables 4.2.6.8 and 6.1.1.4'

loop_
_geom_angle_atom_site_label_1
_geom_angle_atom_site_label_2
_geom_angle_atom_site_label_3
_geom_angle
C11 Si1 C10 110.65(12)
C11 Si1 C9 113.89(13)
C10 Si1 C9 113.78(11)
C11 Si1 C1 103.24(10)
C10 Si1 C1 104.74(11)
C9 Si1 C1 109.58(10)
C2 C1 C6 119.1(2)
C2 C1 Si1 100.41(14)
C6 C1 Si1 98.94(15)
C2 C1 H1 113.4(15)
C6 C1 H1 120.5(15)
Si1 C1 H1 97.2(14)
C3 C2 C1 118.8(2)
C3 C2 C7 121.2(2)
C1 C2 C7 120.0(2)
C2 C3 C4 121.7(2)
C2 C3 H3 119.2
C4 C3 H3 119.2
C3 C4 C5 119.2(2)
C3 C4 C8 120.7(3)
C5 C4 C8 120.0(3)
C6 C5 C4 120.7(2)
C6 C5 H5 119.6
C4 C5 H5 119.6
C5 C6 C1 119.6(2)
C5 C6 H6 120.2
C1 C6 H6 120.2
C2 C7 H7A 109.5
C2 C7 H7B 109.5
H7A C7 H7B 109.5
C2 C7 H7C 109.5
H7A C7 H7C 109.5
H7B C7 H7C 109.5
C4 C8 H8A 109.5
C4 C8 H8B 109.5
H8A C8 H8B 109.5
C4 C8 H8C 109.5
H8A C8 H8C 109.5
H8B C8 H8C 109.5
Si1 C9 H9A 109.5
Si1 C9 H9B 109.5
H9A C9 H9B 109.5
Si1 C9 H9C 109.5
H9A C9 H9C 109.5
H9B C9 H9C 109.5
Si1 C10 H10A 109.5
Si1 C10 H10B 109.5
H10A C10 H10B 109.5
Si1 C10 H10C 109.5
H10A C10 H10C 109.5
H10B C10 H10C 109.5
Si1 C11 H11A 109.5
Si1 C11 H11B 109.5
H11A C11 H11B 109.5
Si1 C11 H11C 109.5
H11A C11 H11C 109.5
H11B C11 H11C 109.5
C17 C12 C13 113.23(16)
C17 C12 B1 127.07(16)
C13 C12 B1 119.45(15)
F1 C13 C14 116.37(16)
F1 C13 C12 119.02(16)
C14 C13 C12 124.60(17)
F2 C14 C15 119.96(17)
F2 C14 C13 120.86(17)
C15 C14 C13 119.18(17)
F3 C15 C14 120.72(18)
F3 C15 C16 120.00(18)
C14 C15 C16 119.25(18)
F4 C16 C15 119.86(17)
F4 C16 C17 120.51(17)
C15 C16 C17 119.64(17)
F5 C17 C12 121.18(16)
F5 C17 C16 114.76(16)
C12 C17 C16 124.06(17)
C23 C18 C19 113.39(16)
C23 C18 B1 127.61(16)
C19 C18 B1 118.68(15)
F6 C19 C20 115.89(16)
F6 C19 C18 119.18(15)
C20 C19 C18 124.94(17)
F7 C20 C19 120.74(17)
F7 C20 C21 120.24(16)
C19 C20 C21 119.01(18)
F8 C21 C22 120.35(18)
F8 C21 C20 120.77(18)
C22 C21 C20 118.87(17)
F9 C22 C21 119.33(17)
F9 C22 C23 120.48(18)
C21 C22 C23 120.19(17)
F10 C23 C22 115.19(16)
F10 C23 C18 121.26(15)
C22 C23 C18 123.55(17)
C29 C24 C25 113.43(15)
C29 C24 B1 119.74(15)
C25 C24 B1 126.47(15)
F11 C25 C24 121.28(15)
F11 C25 C26 115.05(15)
C24 C25 C26 123.67(16)
F12 C26 C27 119.39(16)
F12 C26 C25 120.70(16)
C27 C26 C25 119.90(17)
F13 C27 C26 120.44(17)
F13 C27 C28 120.51(16)
C26 C27 C28 119.05(16)
F14 C28 C29 121.05(17)
F14 C28 C27 119.82(16)
C29 C28 C27 119.13(16)
F15 C29 C28 116.14(15)
F15 C29 C24 119.08(15)
C28 C29 C24 124.78(17)
C35 C30 C31 112.88(16)
C35 C30 B1 127.13(16)
C31 C30 B1 119.48(15)
F16 C31 C32 116.17(17)
F16 C31 C30 118.96(16)
C32 C31 C30 124.87(18)
F17 C32 C31 120.97(18)
F17 C32 C33 119.66(17)
C31 C32 C33 119.36(18)
F18 C33 C34 120.62(19)
F18 C33 C32 120.73(19)
C34 C33 C32 118.64(17)
F19 C34 C33 119.52(17)
F19 C34 C35 120.26(19)
C33 C34 C35 120.22(18)
F20 C35 C30 121.43(16)
F20 C35 C34 114.60(16)
C30 C35 C34 123.98(18)
C12 B1 C24 114.07(14)
C12 B1 C18 101.61(13)
C24 B1 C18 112.95(14)
C12 B1 C30 113.07(14)
C24 B1 C30 101.41(13)
C18 B1 C30 114.28(14)
C37 C36 C41 118.1(2)
C37 C36 C42 120.5(2)
C41 C36 C42 121.4(2)
C36 C37 C38 122.2(2)
C36 C37 H37 118.9
C38 C37 H37 118.9
C39 C38 C37 117.6(2)
C39 C38 C43 121.2(2)
C37 C38 C43 121.2(2)
C40 C39 C38 121.0(2)
C40 C39 H39 119.5
C38 C39 H39 119.5
C39 C40 C41 120.3(2)
C39 C40 H40 119.8
C41 C40 H40 119.8
C40 C41 C36 120.8(2)
C40 C41 H41 119.6
C36 C41 H41 119.6
C36 C42 H42A 109.5
C36 C42 H42B 109.5
H42A C42 H42B 109.5
C36 C42 H42C 109.5
H42A C42 H42C 109.5
H42B C42 H42C 109.5
C38 C43 H43A 109.5
C38 C43 H43B 109.5
H43A C43 H43B 109.5
C38 C43 H43C 109.5
H43A C43 H43C 109.5
H43B C43 H43C 109.5

loop_
_geom_bond_atom_site_label_1
_geom_bond_atom_site_label_2
_geom_bond_distance
Si1 C11 1.842(2)
Si1 C10 1.842(2)
Si1 C9 1.846(2)
Si1 C1 2.148(2)
C1 C2 1.409(3)
C1 C6 1.419(3)
C1 H1 0.98(3)
C2 C3 1.378(3)
C2 C7 1.486(3)
C3 C4 1.385(3)
C3 H3 0.9500
C4 C5 1.394(4)
C4 C8 1.506(4)
C5 C6 1.373(3)
C5 H5 0.9500
C6 H6 0.9500
C7 H7A 0.9800
C7 H7B 0.9800
C7 H7C 0.9800
C8 H8A 0.9800
C8 H8B 0.9800
C8 H8C 0.9800
C9 H9A 0.9800
C9 H9B 0.9800
C9 H9C 0.9800
C10 H10A 0.9800
C10 H10B 0.9800
C10 H10C 0.9800
C11 H11A 0.9800
C11 H11B 0.9800
C11 H11C 0.9800
C12 C17 1.380(2)
C12 C13 1.399(2)
C12 B1 1.650(3)
C13 F1 1.352(2)
C13 C14 1.375(3)
C14 F2 1.349(2)
C14 C15 1.371(3)
C15 F3 1.347(2)
C15 C16 1.372(3)
C16 F4 1.352(2)
C16 C17 1.386(3)
C17 F5 1.350(2)
C18 C23 1.386(2)
C18 C19 1.390(3)
C18 B1 1.658(2)
C19 F6 1.354(2)
C19 C20 1.375(2)
C20 F7 1.349(2)
C20 C21 1.376(3)
C21 F8 1.351(2)
C21 C22 1.372(3)
C22 F9 1.354(2)
C22 C23 1.382(3)
C23 F10 1.355(2)
C24 C29 1.388(2)
C24 C25 1.389(2)
C24 B1 1.654(3)
C25 F11 1.353(2)
C25 C26 1.389(2)
C26 F12 1.351(2)
C26 C27 1.365(3)
C27 F13 1.345(2)
C27 C28 1.382(3)
C28 F14 1.348(2)
C28 C29 1.374(2)
C29 F15 1.355(2)
C30 C35 1.384(2)
C30 C31 1.397(3)
C30 B1 1.665(3)
C31 F16 1.357(2)
C31 C32 1.374(3)
C32 F17 1.348(2)
C32 C33 1.375(3)
C33 F18 1.341(2)
C33 C34 1.368(3)
C34 F19 1.356(2)
C34 C35 1.385(3)
C35 F20 1.360(2)
C36 C37 1.377(3)
C36 C41 1.389(3)
C36 C42 1.504(3)
C37 C38 1.402(3)
C37 H37 0.9500
C38 C39 1.387(3)
C38 C43 1.500(4)
C39 C40 1.370(4)
C39 H39 0.9500
C40 C41 1.377(4)
C40 H40 0.9500
C41 H41 0.9500
C42 H42A 0.9800
C42 H42B 0.9800
C42 H42C 0.9800
C43 H43A 0.9800
C43 H43B 0.9800
C43 H43C 0.9800

loop_
_geom_torsion_atom_site_label_1
_geom_torsion_atom_site_label_2
_geom_torsion_atom_site_label_3
_geom_torsion_atom_site_label_4
_geom_torsion
C11 Si1 C1 C2 179.65(17)
C10 Si1 C1 C2 -64.46(17)
C9 Si1 C1 C2 57.96(18)
C11 Si1 C1 C6 57.68(18)
C10 Si1 C1 C6 173.56(16)
C9 Si1 C1 C6 -64.01(18)
C6 C1 C2 C3 11.2(3)
Si1 C1 C2 C3 -95.3(2)
C6 C1 C2 C7 -166.7(2)
Si1 C1 C2 C7 86.9(2)
C1 C2 C3 C4 -5.5(3)
C7 C2 C3 C4 172.4(2)
C2 C3 C4 C5 -1.9(4)
C2 C3 C4 C8 179.0(2)
C3 C4 C5 C6 3.4(4)
C8 C4 C5 C6 -177.5(2)
C4 C5 C6 C1 2.4(4)
C2 C1 C6 C5 -9.7(3)
Si1 C1 C6 C5 97.6(2)
C17 C12 C13 F1 177.43(15)
B1 C12 C13 F1 2.7(2)
C17 C12 C13 C14 -2.2(3)
B1 C12 C13 C14 -176.87(17)
F1 C13 C14 F2 0.2(3)
C12 C13 C14 F2 179.86(17)
F1 C13 C14 C15 -179.06(17)
C12 C13 C14 C15 0.6(3)
F2 C14 C15 F3 0.0(3)
C13 C14 C15 F3 179.25(17)
F2 C14 C15 C16 -178.16(18)
C13 C14 C15 C16 1.1(3)
F3 C15 C16 F4 0.3(3)
C14 C15 C16 F4 178.46(18)
F3 C15 C16 C17 -179.17(17)
C14 C15 C16 C17 -1.0(3)
C13 C12 C17 F5 -176.84(15)
B1 C12 C17 F5 -2.6(3)
C13 C12 C17 C16 2.3(3)
B1 C12 C17 C16 176.48(17)
F4 C16 C17 F5 -1.1(3)
C15 C16 C17 F5 178.39(18)
F4 C16 C17 C12 179.71(17)
C15 C16 C17 C12 -0.8(3)
C23 C18 C19 F6 -179.04(15)
B1 C18 C19 F6 6.9(2)
C23 C18 C19 C20 0.5(3)
B1 C18 C19 C20 -173.53(17)
F6 C19 C20 F7 -1.3(2)
C18 C19 C20 F7 179.10(16)
F6 C19 C20 C21 177.75(16)
C18 C19 C20 C21 -1.8(3)
F7 C20 C21 F8 0.8(3)
C19 C20 C21 F8 -178.33(17)
F7 C20 C21 C22 179.96(17)
C19 C20 C21 C22 0.9(3)
F8 C21 C22 F9 0.4(3)
C20 C21 C22 F9 -178.80(17)
F8 C21 C22 C23 -179.55(17)
C20 C21 C22 C23 1.2(3)
F9 C22 C23 F10 -3.1(3)
C21 C22 C23 F10 176.83(17)
F9 C22 C23 C18 177.36(16)
C21 C22 C23 C18 -2.7(3)
C19 C18 C23 F10 -177.73(16)
B1 C18 C23 F10 -4.3(3)
C19 C18 C23 C22 1.7(3)
B1 C18 C23 C22 175.14(18)
C29 C24 C25 F11 177.19(15)
B1 C24 C25 F11 4.2(3)
C29 C24 C25 C26 -2.3(3)
B1 C24 C25 C26 -175.26(17)
F11 C25 C26 F12 2.0(3)
C24 C25 C26 F12 -178.48(16)
F11 C25 C26 C27 -177.03(16)
C24 C25 C26 C27 2.5(3)
F12 C26 C27 F13 -0.1(3)
C25 C26 C27 F13 179.02(17)
F12 C26 C27 C28 179.59(17)
C25 C26 C27 C28 -1.3(3)
F13 C27 C28 F14 0.1(3)
C26 C27 C28 F14 -179.55(17)
F13 C27 C28 C29 179.94(16)
C26 C27 C28 C29 0.3(3)
F14 C28 C29 F15 -0.9(2)
C27 C28 C29 F15 179.28(16)
F14 C28 C29 C24 179.57(16)
C27 C28 C29 C24 -0.3(3)
C25 C24 C29 F15 -178.35(15)
B1 C24 C29 F15 -4.8(2)
C25 C24 C29 C28 1.2(3)
B1 C24 C29 C28 174.70(16)
C35 C30 C31 F16 -177.95(15)
B1 C30 C31 F16 -5.6(2)
C35 C30 C31 C32 1.5(3)
B1 C30 C31 C32 173.89(17)
F16 C31 C32 F17 0.0(3)
C30 C31 C32 F17 -179.44(16)
F16 C31 C32 C33 179.50(16)
C30 C31 C32 C33 0.0(3)
F17 C32 C33 F18 -1.0(3)
C31 C32 C33 F18 179.49(17)
F17 C32 C33 C34 178.94(17)
C31 C32 C33 C34 -0.5(3)
F18 C33 C34 F19 0.1(3)
C32 C33 C34 F19 -179.86(18)
F18 C33 C34 C35 179.38(18)
C32 C33 C34 C35 -0.6(3)
C31 C30 C35 F20 177.31(16)
B1 C30 C35 F20 5.6(3)
C31 C30 C35 C34 -2.7(3)
B1 C30 C35 C34 -174.38(18)
F19 C34 C35 F20 1.6(3)
C33 C34 C35 F20 -177.62(17)
F19 C34 C35 C30 -178.35(17)
C33 C34 C35 C30 2.4(3)
C17 C12 B1 C24 14.6(2)
C13 C12 B1 C24 -171.49(15)
C17 C12 B1 C18 -107.22(19)
C13 C12 B1 C18 66.65(18)
C17 C12 B1 C30 129.84(18)
C13 C12 B1 C30 -56.3(2)
C29 C24 B1 C12 54.9(2)
C25 C24 B1 C12 -132.52(18)
C29 C24 B1 C18 170.27(15)
C25 C24 B1 C18 -17.1(2)
C29 C24 B1 C30 -66.98(19)
C25 C24 B1 C30 105.61(19)
C23 C18 B1 C12 -109.00(19)
C19 C18 B1 C12 64.09(19)
C23 C18 B1 C24 128.37(18)
C19 C18 B1 C24 -58.5(2)
C23 C18 B1 C30 13.1(2)
C19 C18 B1 C30 -173.80(15)
C35 C30 B1 C12 -15.0(2)
C31 C30 B1 C12 173.87(15)
C35 C30 B1 C24 107.61(19)
C31 C30 B1 C24 -63.57(18)
C35 C30 B1 C18 -130.55(18)
C31 C30 B1 C18 58.3(2)
C41 C36 C37 C38 0.2(4)
C42 C36 C37 C38 -178.8(2)
C36 C37 C38 C39 -0.2(4)
C36 C37 C38 C43 177.6(3)
C37 C38 C39 C40 0.4(4)
C43 C38 C39 C40 -177.4(3)
C38 C39 C40 C41 -0.7(4)
C39 C40 C41 C36 0.8(4)
C37 C36 C41 C40 -0.6(4)
C42 C36 C41 C40 178.5(2)
